data_4116240
loop_
_publ_author_name
'Hiroyuki Sakaba'
'Masanori Tsukamoto'
'Takeshi Hirata'
'Chizuko Kabuto'
'Hiroshi Horino'

_publ_section_title
;
 Synthesis, Structure, and Silylene Exchange Reaction of Base-Stabilized
 Hydrido(silylene)tungsten Complexes and Rearrangement of
 Hydrosilyl(pyridine)tungsten Complexes to the Base-Stabilized
 Hydrido(silylene) Complexes via 1,2-Hydrogen Migration
;
_journal_name_full 'Journal of the American Chemical Society'
_journal_page_first 11511
_journal_page_last 11512
_journal_paper_doi 10.1021/ja993279w
_journal_volume 122
_journal_year 2000
_chemical_formula_sum 'C31 H34 N2 O2 Si W'
_chemical_formula_weight 678.56
_space_group_IT_number 14
_symmetry_cell_setting monoclinic
_symmetry_Int_Tables_number 14
_symmetry_space_group_name_Hall '-P 2ybc'
_symmetry_space_group_name_H-M 'P 1 21/c 1'
_audit_creation_date 'Thu May 25 15:24:01 2000'
_audit_creation_method 'from TEXRAY.INF file'
_cell_angle_alpha 90
_cell_angle_beta 90.84(1)
_cell_angle_gamma 90
_cell_formula_units_Z 4
_cell_length_a 9.018(2)
_cell_length_b 16.244(4)
_cell_length_c 20.737(2)
_cell_measurement_reflns_used 23
_cell_measurement_temperature 286.2
_cell_measurement_theta_max 27.4
_cell_measurement_theta_min 26.4
_cell_volume 3037.4(10)
_computing_cell_refinement 'MSC/AFC Diffractometer Control'
_computing_data_collection 'MSC/AFC Diffractometer Control'
_computing_data_reduction teXsan
_computing_publication_material teXsan
_computing_structure_refinement teXsan
_diffrn_ambient_temperature 286.2
_diffrn_measurement_device_type 'Rigaku AFC5R'
_diffrn_measurement_method \w-2\q
_diffrn_orient_matrix_UB_11 -0.04377
_diffrn_orient_matrix_UB_12 -0.05534
_diffrn_orient_matrix_UB_13 -0.00943
_diffrn_orient_matrix_UB_21 0.00956
_diffrn_orient_matrix_UB_22 0.01043
_diffrn_orient_matrix_UB_23 -0.04728
_diffrn_orient_matrix_UB_31 0.10145
_diffrn_orient_matrix_UB_32 -0.02486
_diffrn_orient_matrix_UB_33 0.00116
_diffrn_radiation_detector 'scintillation counter'
_diffrn_radiation_monochromator graphite
_diffrn_radiation_source 'Rigaku rotating anode'
_diffrn_radiation_type 'Mo K\a'
_diffrn_radiation_wavelength 0.7107
_diffrn_reflns_av_R_equivalents 0.080
_diffrn_reflns_av_sigmaI/netI 0.046
_diffrn_reflns_limit_h_max 11
_diffrn_reflns_limit_h_min 0
_diffrn_reflns_limit_k_max 21
_diffrn_reflns_limit_k_min 0
_diffrn_reflns_limit_l_max 26
_diffrn_reflns_limit_l_min -26
_diffrn_reflns_number 7615
_diffrn_reflns_reduction_process 'Lp corrections applied'
_diffrn_reflns_theta_max 27.59
_diffrn_reflns_theta_min 1.59
_diffrn_standards_decay_% -6.21
_diffrn_standards_interval_count 150
_diffrn_standards_number 3
_exptl_absorpt_coefficient_mu 3.875
_exptl_absorpt_correction_T_max 1.000
_exptl_absorpt_correction_T_min 0.564
_exptl_absorpt_correction_type refdelf
_exptl_absorpt_process_details '(Walker & Stuart, 1983)'
_exptl_crystal_colour orange
_exptl_crystal_density_diffrn 1.484
_exptl_crystal_description prismatic
_exptl_crystal_F_000 1352.00
_exptl_crystal_size_max 0.200
_exptl_crystal_size_mid 0.200
_exptl_crystal_size_min 0.200
_refine_diff_density_max 0.69
_refine_diff_density_min -0.65
_refine_ls_extinction_method none
_refine_ls_goodness_of_fit_ref 1.553
_refine_ls_hydrogen_treatment refU
_refine_ls_matrix_type full
_refine_ls_number_constraints 0
_refine_ls_number_parameters 334
_refine_ls_number_reflns 4241
_refine_ls_number_restraints 0
_refine_ls_R_factor_all 0.0422
_refine_ls_R_factor_gt 0.0422
_refine_ls_shift/su_max 0.4040
_refine_ls_shift/su_mean 0.0240
_refine_ls_structure_factor_coef F
_refine_ls_weighting_details 'w = 1/[\s^2^(Fo) + 0.00112|Fo|^2^]'
_refine_ls_weighting_scheme calc
_refine_ls_wR_factor_gt 0.0660
_refine_ls_wR_factor_ref 0.0660
_reflns_number_gt 4241
_reflns_number_total 7163
_reflns_threshold_expression >2.0sigma(I)
_cod_data_source_file ja993279w_1.cif
_cod_data_source_block complex_4a.CH3CN
_cod_original_cell_volume 3037.4(9)
_cod_original_sg_symbol_H-M 'P 21/c '
_cod_original_formula_sum 'C31 H34 N2 O2 Si W '
_cod_database_code 4116240

loop_
_symmetry_equiv_pos_as_xyz
x,y,z
-x,1/2+y,1/2-z
-x,-y,-z
x,1/2-y,1/2+z

loop_
_atom_site_label
_atom_site_type_symbol
_atom_site_fract_x
_atom_site_fract_y
_atom_site_fract_z
_atom_site_U_iso_or_equiv
_atom_site_adp_type
_atom_site_occupancy
_atom_site_calc_flag
W1 W 1.18680(4) 0.30998(2) 0.63353(2) 0.04110(9) Uani 1.00 d
Si1 Si 1.1281(2) 0.1789(2) 0.5813(1) 0.0393(6) Uani 1.00 d
O1 O 1.4319(9) 0.2727(6) 0.7364(4) 0.093(3) Uani 1.00 d
O2 O 0.9834(9) 0.2217(5) 0.7310(4) 0.081(3) Uani 1.00 d
N1 N 0.9217(7) 0.1448(5) 0.5919(3) 0.043(2) Uani 1.00 d
N2 N 0.642(1) 0.217(1) 0.9500(7) 0.128(6) Uani 1.00 d
C1 C 1.338(1) 0.2811(5) 0.6954(5) 0.047(3) Uani 1.00 d
C2 C 1.062(1) 0.2539(7) 0.6949(5) 0.058(3) Uani 1.00 d
C3 C 1.139(1) 0.4461(7) 0.6555(5) 0.062(3) Uani 1.00 d
C4 C 1.273(1) 0.4425(7) 0.6204(5) 0.060(3) Uani 1.00 d
C5 C 1.239(1) 0.4150(5) 0.5564(5) 0.053(3) Uani 1.00 d
C6 C 1.087(1) 0.4018(6) 0.5539(5) 0.054(3) Uani 1.00 d
C7 C 1.023(1) 0.4198(5) 0.6127(6) 0.063(3) Uani 1.00 d
C8 C 1.116(2) 0.4859(8) 0.7223(7) 0.107(6) Uani 1.00 d
C9 C 1.425(2) 0.4760(9) 0.6439(9) 0.101(5) Uani 1.00 d
C10 C 1.347(2) 0.4122(8) 0.5016(6) 0.085(4) Uani 1.00 d
C11 C 1.002(2) 0.3806(7) 0.4913(6) 0.081(4) Uani 1.00 d
C12 C 0.856(1) 0.4239(9) 0.6270(9) 0.103(5) Uani 1.00 d
C13 C 1.2216(9) 0.0807(5) 0.6120(5) 0.046(2) Uani 1.00 d
C14 C 1.273(1) 0.0209(6) 0.5709(5) 0.058(3) Uani 1.00 d
C15 C 1.348(1) -0.0490(7) 0.5921(7) 0.072(4) Uani 1.00 d
C16 C 1.372(1) -0.0604(7) 0.6573(7) 0.076(4) Uani 1.00 d
C17 C 1.320(1) -0.0030(8) 0.7002(6) 0.072(4) Uani 1.00 d
C18 C 1.246(1) 0.0669(8) 0.6785(5) 0.066(3) Uani 1.00 d
C19 C 1.1364(9) 0.1720(5) 0.4901(4) 0.041(2) Uani 1.00 d
C20 C 1.2681(9) 0.1957(7) 0.4607(4) 0.049(3) Uani 1.00 d
C21 C 1.281(1) 0.1960(7) 0.3943(5) 0.065(3) Uani 1.00 d
C22 C 1.162(1) 0.1740(7) 0.3555(5) 0.063(3) Uani 1.00 d
C23 C 1.034(1) 0.1498(7) 0.3828(5) 0.064(3) Uani 1.00 d
C24 C 1.018(1) 0.1488(6) 0.4489(5) 0.052(3) Uani 1.00 d
C25 C 0.820(1) 0.2022(7) 0.5876(6) 0.068(3) Uani 1.00 d
C26 C 0.670(1) 0.1879(8) 0.5976(6) 0.077(4) Uani 1.00 d
C27 C 0.626(1) 0.1085(8) 0.6110(6) 0.072(4) Uani 1.00 d
C28 C 0.732(1) 0.0495(8) 0.6139(7) 0.080(4) Uani 1.00 d
C29 C 0.879(1) 0.0675(6) 0.6042(5) 0.057(3) Uani 1.00 d
C30 C 0.682(1) 0.2077(9) 0.9001(8) 0.089(5) Uani 1.00 d
C31 C 0.731(2) 0.199(1) 0.8337(9) 0.131(7) Uani 1.00 d
H1 H 1.2073 0.4976 0.7411 0.15(5) Uiso 1.00 calc
H2 H 1.0585 0.5351 0.7168 0.13(4) Uiso 1.00 calc
H3 H 1.0609 0.4484 0.7481 0.11(4) Uiso 1.00 calc
H4 H 1.4970 0.4348 0.6383 0.23(5) Uiso 1.00 calc
H5 H 1.4478 0.5233 0.6195 0.21(5) Uiso 1.00 calc
H6 H 1.4180 0.4901 0.6883 0.19(5) Uiso 1.00 calc
H7 H 1.3453 0.3585 0.4829 0.12(4) Uiso 1.00 calc
H8 H 1.3209 0.4516 0.4702 0.12(4) Uiso 1.00 calc
H9 H 1.4447 0.4230 0.5179 0.15(4) Uiso 1.00 calc
H10 H 0.9008 0.3740 0.4999 0.21(4) Uiso 1.00 calc
H11 H 1.0158 0.4235 0.4607 0.16(4) Uiso 1.00 calc
H12 H 1.0413 0.3306 0.4741 0.16(4) Uiso 1.00 calc
H13 H 0.8429 0.4372 0.6712 0.20(5) Uiso 1.00 calc
H14 H 0.8112 0.4642 0.6006 0.18(4) Uiso 1.00 calc
H15 H 0.8134 0.3714 0.6184 0.23(5) Uiso 1.00 calc
H16 H 1.2571 0.0274 0.5252 0.03(2) Uiso 1.00 calc
H17 H 1.3845 -0.0887 0.5624 0.07(3) Uiso 1.00 calc
H18 H 1.4231 -0.1074 0.6727 0.06(3) Uiso 1.00 calc
H19 H 1.3347 -0.0107 0.7451 0.09(3) Uiso 1.00 calc
H20 H 1.2088 0.1053 0.7084 0.05(3) Uiso 1.00 calc
H21 H 1.3506 0.2113 0.4867 0.04(2) Uiso 1.00 calc
H22 H 1.3712 0.2133 0.3753 0.05(2) Uiso 1.00 calc
H23 H 1.1722 0.1736 0.3098 0.06(3) Uiso 1.00 calc
H24 H 0.9526 0.1350 0.3555 0.06(3) Uiso 1.00 calc
H25 H 0.9273 0.1311 0.4668 0.06(3) Uiso 1.00 calc
H26 H 0.8491 0.2561 0.5756 0.08(3) Uiso 1.00 calc
H27 H 0.6004 0.2317 0.5958 0.04(2) Uiso 1.00 calc
H28 H 0.5249 0.0957 0.6181 0.10(3) Uiso 1.00 calc
H29 H 0.7042 -0.0056 0.6232 0.08(3) Uiso 1.00 calc
H30 H 0.9496 0.0248 0.6057 0.08(3) Uiso 1.00 calc
H31 H 0.7827 0.1491 0.8272 0.30(6) Uiso 1.00 calc
H32 H 0.6475 0.2006 0.8039 0.19(6) Uiso 1.00 calc
H33 H 0.7955 0.2441 0.8220 0.28(6) Uiso 1.00 calc

loop_
_atom_site_aniso_label
_atom_site_aniso_U_11
_atom_site_aniso_U_22
_atom_site_aniso_U_33
_atom_site_aniso_U_12
_atom_site_aniso_U_13
_atom_site_aniso_U_23
W1 0.0353(2) 0.0440(2) 0.0442(2) -0.0039(2) 0.0086(1) -0.0020(2)
Si1 0.030(1) 0.042(1) 0.046(1) -0.002(1) 0.0094(9) 0.007(1)
O1 0.072(5) 0.134(8) 0.073(5) 0.018(5) -0.011(4) -0.009(5)
O2 0.079(5) 0.103(7) 0.063(5) -0.025(5) 0.036(4) 0.000(4)
N1 0.029(3) 0.061(5) 0.037(4) -0.004(3) -0.001(3) -0.003(3)
N2 0.079(8) 0.19(2) 0.11(1) -0.010(9) 0.015(8) -0.01(1)
C1 0.064(6) 0.025(4) 0.051(5) 0.005(4) 0.008(5) 0.004(4)
C2 0.041(5) 0.088(8) 0.044(5) 0.004(5) -0.003(4) -0.011(5)
C3 0.072(7) 0.054(6) 0.061(6) -0.012(5) 0.012(5) 0.003(5)
C4 0.047(5) 0.055(6) 0.079(7) -0.003(5) 0.001(5) -0.012(6)
C5 0.061(6) 0.029(5) 0.071(6) -0.008(4) 0.029(5) 0.004(4)
C6 0.062(6) 0.034(5) 0.066(6) -0.003(4) -0.006(5) 0.016(4)
C7 0.069(6) 0.019(4) 0.101(8) 0.004(4) 0.039(6) 0.004(5)
C8 0.18(2) 0.055(8) 0.089(10) 0.002(9) 0.05(1) -0.020(7)
C9 0.073(8) 0.079(9) 0.15(1) -0.036(7) -0.008(9) -0.010(9)
C10 0.104(10) 0.069(8) 0.083(8) -0.003(7) 0.042(7) 0.008(7)
C11 0.11(1) 0.060(7) 0.075(8) -0.001(7) -0.035(7) 0.010(6)
C12 0.053(7) 0.081(9) 0.18(2) 0.023(7) 0.027(8) 0.019(10)
C13 0.033(4) 0.041(5) 0.063(6) -0.003(4) 0.012(4) 0.001(4)
C14 0.047(5) 0.055(6) 0.071(7) -0.005(5) -0.005(5) 0.005(5)
C15 0.059(7) 0.046(6) 0.110(10) 0.006(5) 0.003(7) -0.008(7)
C16 0.050(6) 0.047(6) 0.13(1) 0.007(5) 0.001(7) 0.029(7)
C17 0.051(6) 0.096(9) 0.070(8) 0.014(6) -0.001(5) 0.033(7)
C18 0.047(5) 0.086(8) 0.065(7) 0.003(6) 0.018(5) 0.019(6)
C19 0.042(4) 0.036(5) 0.046(5) -0.002(4) 0.007(4) 0.002(4)
C20 0.039(4) 0.063(6) 0.046(5) -0.001(5) 0.006(4) 0.000(5)
C21 0.066(6) 0.072(7) 0.059(6) -0.014(6) 0.025(5) 0.005(6)
C22 0.077(7) 0.069(7) 0.043(5) 0.006(6) 0.010(5) 0.001(5)
C23 0.066(7) 0.073(7) 0.052(6) 0.002(6) -0.009(5) -0.001(5)
C24 0.043(5) 0.055(6) 0.058(6) -0.002(4) 0.004(4) -0.003(5)
C25 0.040(5) 0.049(6) 0.115(9) 0.000(5) 0.004(5) 0.007(6)
C26 0.030(5) 0.073(7) 0.13(1) 0.003(5) 0.009(6) 0.015(8)
C27 0.029(5) 0.102(9) 0.084(8) -0.014(6) 0.006(5) 0.019(7)
C28 0.045(6) 0.077(8) 0.12(1) -0.027(6) 0.011(6) 0.029(7)
C29 0.043(5) 0.048(6) 0.080(7) -0.007(5) 0.003(5) 0.011(5)
C30 0.060(7) 0.083(10) 0.13(1) -0.003(7) 0.027(8) -0.006(9)
C31 0.15(1) 0.11(1) 0.13(1) -0.02(1) 0.06(1) -0.02(1)

loop_
_atom_type_symbol
_atom_type_description
_atom_type_scat_dispersion_real
_atom_type_scat_dispersion_imag
_atom_type_scat_source
C C 0.003 0.002
;International Tables for Crystallography
(1992, Vol. C, Tables 4.2.6.8 and 6.1.1.1)
;
H H 0.000 0.000
;International Tables for Crystallography
(1992, Vol. C, Table 6.1.1.2)
;
O O 0.011 0.006
;International Tables for Crystallography
(1992, Vol. C, Tables 4.2.6.8 and 6.1.1.1)
;
N N 0.006 0.003
;International Tables for Crystallography
(1992, Vol. C, Tables 4.2.6.8 and 6.1.1.1)
;
Si Si 0.082 0.070
;International Tables for Crystallography
(1992, Vol. C, Tables 4.2.6.8 and 6.1.1.1)
;
W W -0.849 6.872
;International Tables for Crystallography
(1992, Vol. C, Tables 4.2.6.8 and 6.1.1.1)
;

loop_
_geom_angle_atom_site_label_1
_geom_angle_atom_site_label_2
_geom_angle_atom_site_label_3
_geom_angle
_geom_angle_site_symmetry_1
_geom_angle_site_symmetry_2
_geom_angle_site_symmetry_3
_geom_angle_publ_flag
SI1 W1 C1 103.2(3) 1_555 1_555 1_555 yes
SI1 W1 C2 75.9(3) 1_555 1_555 1_555 yes
SI1 W1 C3 152.4(3) 1_555 1_555 1_555 yes
SI1 W1 C4 146.4(2) 1_555 1_555 1_555 yes
SI1 W1 C5 112.1(2) 1_555 1_555 1_555 yes
SI1 W1 C6 99.1(2) 1_555 1_555 1_555 yes
SI1 W1 C7 116.8(3) 1_555 1_555 1_555 yes
C1 W1 C2 81.8(4) 1_555 1_555 1_555 yes
C1 W1 C3 103.8(4) 1_555 1_555 1_555 yes
C1 W1 C4 94.3(3) 1_555 1_555 1_555 yes
C1 W1 C5 118.6(3) 1_555 1_555 1_555 yes
C1 W1 C6 151.0(3) 1_555 1_555 1_555 yes
C1 W1 C7 138.2(4) 1_555 1_555 1_555 yes
C2 W1 C3 102.1(4) 1_555 1_555 1_555 yes
C2 W1 C4 135.6(4) 1_555 1_555 1_555 yes
C2 W1 C5 153.5(4) 1_555 1_555 1_555 yes
C2 W1 C6 121.9(3) 1_555 1_555 1_555 yes
C2 W1 C7 95.8(4) 1_555 1_555 1_555 yes
C3 W1 C4 35.8(3) 1_555 1_555 1_555 yes
C3 W1 C5 58.6(3) 1_555 1_555 1_555 yes
C3 W1 C6 57.9(3) 1_555 1_555 1_555 yes
C3 W1 C7 35.6(3) 1_555 1_555 1_555 yes
C4 W1 C5 35.0(3) 1_555 1_555 1_555 yes
C4 W1 C6 57.4(3) 1_555 1_555 1_555 yes
C4 W1 C7 58.8(3) 1_555 1_555 1_555 yes
C5 W1 C6 33.9(3) 1_555 1_555 1_555 yes
C5 W1 C7 57.8(3) 1_555 1_555 1_555 yes
C6 W1 C7 34.4(3) 1_555 1_555 1_555 yes
W1 SI1 N1 113.3(2) 1_555 1_555 1_555 yes
W1 SI1 C13 119.6(3) 1_555 1_555 1_555 yes
W1 SI1 C19 118.8(2) 1_555 1_555 1_555 yes
N1 SI1 C13 98.1(3) 1_555 1_555 1_555 yes
N1 SI1 C19 98.5(3) 1_555 1_555 1_555 yes
C13 SI1 C19 104.8(4) 1_555 1_555 1_555 yes
SI1 N1 C25 117.2(6) 1_555 1_555 1_555 yes
SI1 N1 C29 124.3(5) 1_555 1_555 1_555 yes
C25 N1 C29 118.5(7) 1_555 1_555 1_555 yes
W1 C1 O1 172.9(8) 1_555 1_555 1_555 yes
W1 C2 O2 178.9(8) 1_555 1_555 1_555 yes
W1 C3 C4 72.6(6) 1_555 1_555 1_555 yes
W1 C3 C7 73.6(5) 1_555 1_555 1_555 yes
W1 C3 C8 127.5(8) 1_555 1_555 1_555 yes
C4 C3 C7 107.3(9) 1_555 1_555 1_555 yes
C4 C3 C8 128(1) 1_555 1_555 1_555 yes
C7 C3 C8 123(1) 1_555 1_555 1_555 yes
W1 C4 C3 71.6(5) 1_555 1_555 1_555 yes
W1 C4 C5 74.9(5) 1_555 1_555 1_555 yes
W1 C4 C9 125.3(8) 1_555 1_555 1_555 yes
C3 C4 C5 108.1(8) 1_555 1_555 1_555 yes
C3 C4 C9 125(1) 1_555 1_555 1_555 yes
C5 C4 C9 125.6(10) 1_555 1_555 1_555 yes
W1 C5 C4 70.1(5) 1_555 1_555 1_555 yes
W1 C5 C6 73.0(5) 1_555 1_555 1_555 yes
W1 C5 C10 127.6(6) 1_555 1_555 1_555 yes
C4 C5 C6 107.4(8) 1_555 1_555 1_555 yes
C4 C5 C10 124.5(9) 1_555 1_555 1_555 yes
C6 C5 C10 127.8(9) 1_555 1_555 1_555 yes
W1 C6 C5 73.2(5) 1_555 1_555 1_555 yes
W1 C6 C7 71.3(5) 1_555 1_555 1_555 yes
W1 C6 C11 128.3(6) 1_555 1_555 1_555 yes
C5 C6 C7 110.0(9) 1_555 1_555 1_555 yes
C5 C6 C11 123.8(9) 1_555 1_555 1_555 yes
C7 C6 C11 125.8(9) 1_555 1_555 1_555 yes
W1 C7 C3 70.8(6) 1_555 1_555 1_555 yes
W1 C7 C6 74.3(5) 1_555 1_555 1_555 yes
W1 C7 C12 127.5(7) 1_555 1_555 1_555 yes
C3 C7 C6 107.2(8) 1_555 1_555 1_555 yes
C3 C7 C12 125.7(10) 1_555 1_555 1_555 yes
C6 C7 C12 126(1) 1_555 1_555 1_555 yes
C3 C8 H1 108(1) 1_555 1_555 1_555 no
C3 C8 H2 110(1) 1_555 1_555 1_555 no
C3 C8 H3 109(1) 1_555 1_555 1_555 no
H1 C8 H2 109(1) 1_555 1_555 1_555 no
H1 C8 H3 108(1) 1_555 1_555 1_555 no
H2 C8 H3 110(1) 1_555 1_555 1_555 no
C4 C9 H4 110(1) 1_555 1_555 1_555 no
C4 C9 H5 108(1) 1_555 1_555 1_555 no
C4 C9 H6 109(1) 1_555 1_555 1_555 no
H4 C9 H5 110(1) 1_555 1_555 1_555 no
H4 C9 H6 110(1) 1_555 1_555 1_555 no
H5 C9 H6 108(1) 1_555 1_555 1_555 no
C5 C10 H7 109.3(9) 1_555 1_555 1_555 no
C5 C10 H8 109(1) 1_555 1_555 1_555 no
C5 C10 H9 110(1) 1_555 1_555 1_555 no
H7 C10 H8 107(1) 1_555 1_555 1_555 no
H7 C10 H9 109(1) 1_555 1_555 1_555 no
H8 C10 H9 110(1) 1_555 1_555 1_555 no
C6 C11 H10 109(1) 1_555 1_555 1_555 no
C6 C11 H11 108.6(9) 1_555 1_555 1_555 no
C6 C11 H12 109.3(9) 1_555 1_555 1_555 no
H10 C11 H11 108(1) 1_555 1_555 1_555 no
H10 C11 H12 111(1) 1_555 1_555 1_555 no
H11 C11 H12 109(1) 1_555 1_555 1_555 no
C7 C12 H13 109(1) 1_555 1_555 1_555 no
C7 C12 H14 109(1) 1_555 1_555 1_555 no
C7 C12 H15 109(1) 1_555 1_555 1_555 no
H13 C12 H14 108(1) 1_555 1_555 1_555 no
H13 C12 H15 110(1) 1_555 1_555 1_555 no
H14 C12 H15 110(1) 1_555 1_555 1_555 no
SI1 C13 C14 122.1(7) 1_555 1_555 1_555 yes
SI1 C13 C18 120.8(7) 1_555 1_555 1_555 yes
C14 C13 C18 117.0(8) 1_555 1_555 1_555 yes
C13 C14 C15 122.3(10) 1_555 1_555 1_555 yes
C13 C14 H16 119.2(9) 1_555 1_555 1_555 no
C15 C14 H16 118.6(10) 1_555 1_555 1_555 no
C14 C15 C16 119.5(10) 1_555 1_555 1_555 yes
C14 C15 H17 120(1) 1_555 1_555 1_555 no
C16 C15 H17 120(1) 1_555 1_555 1_555 no
C15 C16 C17 120.0(9) 1_555 1_555 1_555 yes
C15 C16 H18 120(1) 1_555 1_555 1_555 no
C17 C16 H18 119(1) 1_555 1_555 1_555 no
C16 C17 C18 120(1) 1_555 1_555 1_555 yes
C16 C17 H19 120(1) 1_555 1_555 1_555 no
C18 C17 H19 119(1) 1_555 1_555 1_555 no
C13 C18 C17 120.7(10) 1_555 1_555 1_555 yes
C13 C18 H20 119.6(9) 1_555 1_555 1_555 no
C17 C18 H20 119.7(10) 1_555 1_555 1_555 no
SI1 C19 C20 118.0(6) 1_555 1_555 1_555 yes
SI1 C19 C24 125.4(6) 1_555 1_555 1_555 yes
C20 C19 C24 116.4(7) 1_555 1_555 1_555 yes
C19 C20 C21 121.4(8) 1_555 1_555 1_555 yes
C19 C20 H21 119.1(8) 1_555 1_555 1_555 no
C21 C20 H21 119.5(8) 1_555 1_555 1_555 no
C20 C21 C22 120.2(9) 1_555 1_555 1_555 yes
C20 C21 H22 118(1) 1_555 1_555 1_555 no
C22 C21 H22 121.1(10) 1_555 1_555 1_555 no
C21 C22 C23 119.8(9) 1_555 1_555 1_555 yes
C21 C22 H23 120.1(10) 1_555 1_555 1_555 no
C23 C22 H23 120(1) 1_555 1_555 1_555 no
C22 C23 C24 120.7(9) 1_555 1_555 1_555 yes
C22 C23 H24 118.4(9) 1_555 1_555 1_555 no
C24 C23 H24 120(1) 1_555 1_555 1_555 no
C19 C24 C23 121.4(8) 1_555 1_555 1_555 yes
C19 C24 H25 119.8(8) 1_555 1_555 1_555 no
C23 C24 H25 118.8(8) 1_555 1_555 1_555 no
N1 C25 C26 122.7(9) 1_555 1_555 1_555 yes
N1 C25 H26 118.3(9) 1_555 1_555 1_555 no
C26 C25 H26 118.9(9) 1_555 1_555 1_555 no
C25 C26 C27 118.9(9) 1_555 1_555 1_555 yes
C25 C26 H27 120(1) 1_555 1_555 1_555 no
C27 C26 H27 120.9(9) 1_555 1_555 1_555 no
C26 C27 C28 118.0(8) 1_555 1_555 1_555 yes
C26 C27 H28 120(1) 1_555 1_555 1_555 no
C28 C27 H28 121(1) 1_555 1_555 1_555 no
C27 C28 C29 121.1(9) 1_555 1_555 1_555 yes
C27 C28 H29 119.4(9) 1_555 1_555 1_555 no
C29 C28 H29 119(1) 1_555 1_555 1_555 no
N1 C29 C28 120.7(8) 1_555 1_555 1_555 yes
N1 C29 H30 119.5(8) 1_555 1_555 1_555 no
C28 C29 H30 119.8(9) 1_555 1_555 1_555 no
N2 C30 C31 178(1) 1_555 1_555 1_555 yes
C30 C31 H31 113(1) 1_555 1_555 1_555 no
C30 C31 H32 108(1) 1_555 1_555 1_555 no
C30 C31 H33 110(1) 1_555 1_555 1_555 no
H31 C31 H32 108(1) 1_555 1_555 1_555 no
H31 C31 H33 110(1) 1_555 1_555 1_555 no
H32 C31 H33 104(1) 1_555 1_555 1_555 no

loop_
_geom_bond_atom_site_label_1
_geom_bond_atom_site_label_2
_geom_bond_distance
_geom_bond_site_symmetry_1
_geom_bond_site_symmetry_2
_geom_bond_publ_flag
W1 SI1 2.445(2) 1_555 1_555 yes
W1 C1 1.939(10) 1_555 1_555 yes
W1 C2 1.941(10) 1_555 1_555 yes
W1 C3 2.309(10) 1_555 1_555 yes
W1 C4 2.322(9) 1_555 1_555 yes
W1 C5 2.385(8) 1_555 1_555 yes
W1 C6 2.383(8) 1_555 1_555 yes
W1 C7 2.344(9) 1_555 1_555 yes
SI1 N1 1.954(6) 1_555 1_555 yes
SI1 C13 1.911(8) 1_555 1_555 yes
SI1 C19 1.902(8) 1_555 1_555 yes
O1 C1 1.18(1) 1_555 1_555 yes
O2 C2 1.16(1) 1_555 1_555 yes
N1 C25 1.32(1) 1_555 1_555 yes
N1 C29 1.35(1) 1_555 1_555 yes
N2 C30 1.10(2) 1_555 1_555 yes
C3 C4 1.42(1) 1_555 1_555 yes
C3 C7 1.42(1) 1_555 1_555 yes
C3 C8 1.53(2) 1_555 1_555 yes
C4 C5 1.42(1) 1_555 1_555 yes
C4 C9 1.53(1) 1_555 1_555 yes
C5 C6 1.39(1) 1_555 1_555 yes
C5 C10 1.51(1) 1_555 1_555 yes
C6 C7 1.40(1) 1_555 1_555 yes
C6 C11 1.54(1) 1_555 1_555 yes
C7 C12 1.54(1) 1_555 1_555 yes
C13 C14 1.38(1) 1_555 1_555 yes
C13 C18 1.41(1) 1_555 1_555 yes
C14 C15 1.39(1) 1_555 1_555 yes
C15 C16 1.37(2) 1_555 1_555 yes
C16 C17 1.37(2) 1_555 1_555 yes
C17 C18 1.39(1) 1_555 1_555 yes
C19 C20 1.39(1) 1_555 1_555 yes
C19 C24 1.40(1) 1_555 1_555 yes
C20 C21 1.39(1) 1_555 1_555 yes
C21 C22 1.36(1) 1_555 1_555 yes
C22 C23 1.37(1) 1_555 1_555 yes
C23 C24 1.38(1) 1_555 1_555 yes
C25 C26 1.38(1) 1_555 1_555 yes
C26 C27 1.38(1) 1_555 1_555 yes
C27 C28 1.35(2) 1_555 1_555 yes
C28 C29 1.37(1) 1_555 1_555 yes
C30 C31 1.45(2) 1_555 1_555 yes
C8 H1 0.966 1_555 1_555 no
C8 H2 0.937 1_555 1_555 no
C8 H3 0.950 1_555 1_555 no
C9 H4 0.937 1_555 1_555 no
C9 H5 0.952 1_555 1_555 no
C9 H6 0.956 1_555 1_555 no
C10 H7 0.967 1_555 1_555 no
C10 H8 0.961 1_555 1_555 no
C10 H9 0.930 1_555 1_555 no
C11 H10 0.946 1_555 1_555 no
C11 H11 0.963 1_555 1_555 no
C11 H12 0.934 1_555 1_555 no
C12 H13 0.952 1_555 1_555 no
C12 H14 0.955 1_555 1_555 no
C12 H15 0.939 1_555 1_555 no
C14 H16 0.953 1_555 1_555 no
C15 H17 0.956 1_555 1_555 no
C16 H18 0.952 1_555 1_555 no
C17 H19 0.950 1_555 1_555 no
C18 H20 0.945 1_555 1_555 no
C20 H21 0.954 1_555 1_555 no
C21 H22 0.951 1_555 1_555 no
C22 H23 0.952 1_555 1_555 no
C23 H24 0.947 1_555 1_555 no
C24 H25 0.956 1_555 1_555 no
C25 H26 0.941 1_555 1_555 no
C26 H27 0.958 1_555 1_555 no
C27 H28 0.953 1_555 1_555 no
C28 H29 0.940 1_555 1_555 no
C29 H30 0.939 1_555 1_555 no
C31 H31 0.924 1_555 1_555 no
C31 H32 0.993 1_555 1_555 no
C31 H33 0.963 1_555 1_555 no
